data_4133398
loop_
_publ_author_name
'de la Vega-Hern\'andez, Karen'
'Romain, Elise'
'Coffinet, Anais'
'Bijouard, Kajetan'
'Gontard, Geoffrey'
'Chemla, Fabrice'
'Ferreira, Franck'
'Jackowski, Olivier'
'Perez-Luna, Alejandro'

_publ_section_title
;
 Radical Germylzincation of \a-Heteroatom-Substituted Alkynes.
;
_journal_issue 50
_journal_name_full 'Journal of the American Chemical Society'
_journal_page_first 17632
_journal_page_last 17642
_journal_paper_doi 10.1021/jacs.8b09851
_journal_volume 140
_journal_year 2018
_chemical_absolute_configuration ad
_chemical_formula_moiety 'C52 H52 Ge2 N2 O4 Zn, 2(C H2 Cl2)'
_chemical_formula_sum 'C54 H56 Cl4 Ge2 N2 O4 Zn'
_chemical_formula_weight 1149.35
_space_group_crystal_system orthorhombic
_space_group_IT_number 19
_space_group_name_Hall 'P 2ac 2ab'
_space_group_name_H-M_alt 'P 21 21 21'
_atom_sites_solution_hydrogens geom
_atom_sites_solution_primary dual
_atom_sites_solution_secondary difmap
_audit_creation_method SHELXL-2014/7
_cell_angle_alpha 90
_cell_angle_beta 90
_cell_angle_gamma 90
_cell_formula_units_Z 4
_cell_length_a 13.4291(6)
_cell_length_b 17.2102(8)
_cell_length_c 23.7226(12)
_cell_measurement_reflns_used 6671
_cell_measurement_temperature 200(1)
_cell_measurement_theta_max 66.47
_cell_measurement_theta_min 3.73
_cell_volume 5482.7(4)
_computing_cell_refinement 'Bruker SAINT'
_computing_data_collection 'Bruker APEX2'
_computing_data_reduction 'Bruker SAINT'
_computing_molecular_graphics 'SXGRAPH (Farrugia, 2012)'
_computing_publication_material 'WinGX (Farrugia, 2012)'
_computing_structure_refinement 'SHELXL (Sheldrick, 2015)'
_computing_structure_solution 'SHELXT (Sheldrick, 2015)'
_diffrn_ambient_temperature 200(1)
_diffrn_measured_fraction_theta_full 0.998
_diffrn_measured_fraction_theta_max 0.995
_diffrn_measurement_device_type 'Bruker APEX-II CCD'
_diffrn_measurement_method '\f and \w scans'
_diffrn_radiation_source micro-source
_diffrn_radiation_type CuK\a
_diffrn_radiation_wavelength 1.54178
_diffrn_reflns_av_R_equivalents 0.0935
_diffrn_reflns_av_unetI/netI 0.0995
_diffrn_reflns_Laue_measured_fraction_full 0.998
_diffrn_reflns_Laue_measured_fraction_max 0.995
_diffrn_reflns_limit_h_max 15
_diffrn_reflns_limit_h_min -14
_diffrn_reflns_limit_k_max 20
_diffrn_reflns_limit_k_min -20
_diffrn_reflns_limit_l_max 28
_diffrn_reflns_limit_l_min -28
_diffrn_reflns_number 25916
_diffrn_reflns_point_group_measured_fraction_full 0.981
_diffrn_reflns_point_group_measured_fraction_max 0.976
_diffrn_reflns_theta_full 66.500
_diffrn_reflns_theta_max 66.925
_diffrn_reflns_theta_min 3.172
_exptl_absorpt_coefficient_mu 3.946
_exptl_absorpt_correction_T_max 1.000
_exptl_absorpt_correction_T_min 0.535
_exptl_absorpt_correction_type numerical
_exptl_absorpt_process_details
; 
 SADABS : Krause, L., Herbst-Irmer, R., Sheldrick G.M. & Stalke D.,
 J. Appl. Cryst. 48 (2015) 3-10
;
_exptl_crystal_colour colourless
_exptl_crystal_density_diffrn 1.392
_exptl_crystal_density_method 'not measured'
_exptl_crystal_description 'plate fragment'
_exptl_crystal_F_000 2352
_exptl_crystal_size_max 0.39
_exptl_crystal_size_mid 0.18
_exptl_crystal_size_min 0.02
_refine_diff_density_max 0.996
_refine_diff_density_min -0.793
_refine_diff_density_rms 0.094
_refine_ls_abs_structure_details
;
 Flack x determined using 2709 quotients [(I+)-(I-)]/[(I+)+(I-)]
 (Parsons, Flack and Wagner, Acta Cryst. B69 (2013) 249-259).
;
_refine_ls_abs_structure_Flack 0.02(2)
_refine_ls_extinction_method none
_refine_ls_goodness_of_fit_ref 1.040
_refine_ls_hydrogen_treatment constr
_refine_ls_matrix_type full
_refine_ls_number_parameters 622
_refine_ls_number_reflns 9520
_refine_ls_number_restraints 10
_refine_ls_restrained_S_all 1.045
_refine_ls_R_factor_all 0.0776
_refine_ls_R_factor_gt 0.0628
_refine_ls_shift/su_max 0.000
_refine_ls_shift/su_mean 0.000
_refine_ls_structure_factor_coef Fsqd
_refine_ls_weighting_details 'w=1/[\s^2^(Fo^2^)+(0.0848P)^2^+1.3550P] where P=(Fo^2^+2Fc^2^)/3'
_refine_ls_weighting_scheme calc
_refine_ls_wR_factor_gt 0.1609
_refine_ls_wR_factor_ref 0.1732
_reflns_Friedel_coverage 0.773
_reflns_Friedel_fraction_full 0.960
_reflns_Friedel_fraction_max 0.953
_reflns_number_gt 7772
_reflns_number_total 9520
_reflns_threshold_expression 'I > 2\s(I)'
_cod_data_source_file ja8b09851_si_002.cif
_cod_data_source_block Compound_45
_cod_database_code 4133398
_shelx_shelxl_version_number 2014/7
_shelx_space_group_comment
;
The symmetry employed for this shelxl refinement is uniquely defined
by the following loop, which should always be used as a source of
symmetry information in preference to the above space-group names.
They are only intended as comments.
;

loop_
_space_group_symop_operation_xyz
'x, y, z'
'-x+1/2, -y, z+1/2'
'-x, y+1/2, -z+1/2'
'x+1/2, -y+1/2, -z'

loop_
_atom_site_label
_atom_site_type_symbol
_atom_site_fract_x
_atom_site_fract_y
_atom_site_fract_z
_atom_site_U_iso_or_equiv
_atom_site_adp_type
_atom_site_occupancy
_atom_site_site_symmetry_order
_atom_site_calc_flag
_atom_site_refinement_flags_posn
_atom_site_refinement_flags_adp
_atom_site_refinement_flags_occupancy
_atom_site_disorder_assembly
_atom_site_disorder_group
Ge1 Ge 0.17284(6) 0.58112(5) 0.47859(4) 0.0429(2) Uani 1 1 d . . . . .
Ge2 Ge 0.58471(6) 0.42412(5) 0.47132(4) 0.0437(2) Uani 1 1 d . . . . .
Zn1 Zn 0.37864(8) 0.49931(5) 0.56996(5) 0.0483(3) Uani 1 1 d . . . . .
Cl1 Cl 0.3924(5) 0.9914(3) 0.6981(3) 0.179(3) Uani 1 1 d D . . . .
Cl2 Cl 0.2909(4) 1.0031(4) 0.8045(2) 0.190(3) Uani 1 1 d D . . . .
Cl3A Cl 0.1362(5) 0.5215(5) 0.7773(3) 0.196(3) Uani 0.4 1 d D . P A 1
Cl4A Cl -0.0163(7) 0.4281(7) 0.7299(6) 0.123(4) Uani 0.4 1 d D . P A 1
Cl3B Cl 0.1362(5) 0.5215(5) 0.7773(3) 0.196(3) Uani 0.4 1 d D . P B 2
Cl4B Cl 0.0218(11) 0.4635(9) 0.6871(6) 0.153(5) Uani 0.4 1 d D . P B 2
Cl3C Cl 0.1362(5) 0.5215(5) 0.7773(3) 0.196(3) Uani 0.2 1 d D . P C 3
Cl4C Cl 0.041(2) 0.3931(13) 0.7811(10) 0.155(11) Uani 0.2 1 d D . P C 3
O1 O 0.4704(6) 0.5557(4) 0.6384(3) 0.0698(19) Uani 1 1 d . . . . .
O2 O 0.4812(6) 0.6776(4) 0.6721(3) 0.073(2) Uani 1 1 d . . . . .
O3 O 0.2868(5) 0.4352(4) 0.6342(3) 0.0594(15) Uani 1 1 d . . . . .
O4 O 0.2773(5) 0.3110(4) 0.6608(3) 0.0593(16) Uani 1 1 d . . . . .
N1 N 0.3722(5) 0.6535(4) 0.6041(3) 0.0480(16) Uani 1 1 d . . . . .
N2 N 0.3861(5) 0.3417(4) 0.5936(3) 0.0429(15) Uani 1 1 d . . . . .
C1 C 0.3236(6) 0.6062(4) 0.5633(3) 0.0430(17) Uani 1 1 d . . . . .
C2 C 0.2552(6) 0.6377(4) 0.5296(3) 0.0438(17) Uani 1 1 d . . . . .
H2 H 0.2469 0.6925 0.5311 0.053 Uiso 1 1 calc R U . . .
C3 C 0.4416(8) 0.6223(5) 0.6374(4) 0.057(2) Uani 1 1 d . . . . .
C4 C 0.4404(9) 0.7524(6) 0.6565(5) 0.077(3) Uani 1 1 d . . . . .
H4A H 0.4896 0.7829 0.6347 0.093 Uiso 1 1 calc R U . . .
H4B H 0.4213 0.7824 0.6904 0.093 Uiso 1 1 calc R U . . .
C5 C 0.3481(7) 0.7342(5) 0.6201(4) 0.058(2) Uani 1 1 d . . . . .
H5 H 0.3487 0.7678 0.5857 0.069 Uiso 1 1 calc R U . . .
C6 C 0.2484(9) 0.7420(7) 0.6496(5) 0.081(3) Uani 1 1 d . . . . .
H6 H 0.1959 0.7230 0.6230 0.097 Uiso 1 1 calc R U . . .
C7 C 0.2429(11) 0.6930(10) 0.7018(6) 0.119(6) Uani 1 1 d . . . . .
H7A H 0.1775 0.6996 0.7196 0.178 Uiso 1 1 calc R U . . .
H7B H 0.2524 0.6382 0.6918 0.178 Uiso 1 1 calc R U . . .
H7C H 0.2951 0.7091 0.7282 0.178 Uiso 1 1 calc R U . . .
C8 C 0.2285(13) 0.8283(9) 0.6607(7) 0.139(7) Uani 1 1 d . . . . .
H8A H 0.2331 0.8572 0.6252 0.208 Uiso 1 1 calc R U . . .
H8B H 0.1617 0.8347 0.6766 0.208 Uiso 1 1 calc R U . . .
H8C H 0.2780 0.8484 0.6873 0.208 Uiso 1 1 calc R U . . .
C9 C 0.2056(5) 0.4708(4) 0.4728(4) 0.0439(17) Uani 1 1 d . . . . .
C10 C 0.1679(6) 0.4181(5) 0.5124(4) 0.0536(19) Uani 1 1 d . . . . .
H10 H 0.1278 0.4367 0.5425 0.064 Uiso 1 1 calc R U . . .
C11 C 0.1879(7) 0.3401(5) 0.5085(4) 0.063(2) Uani 1 1 d . . . . .
H11 H 0.1620 0.3054 0.5360 0.075 Uiso 1 1 calc R U . . .
C12 C 0.2447(8) 0.3120(5) 0.4654(5) 0.072(3) Uani 1 1 d . . . . .
H12 H 0.2587 0.2580 0.4632 0.087 Uiso 1 1 calc R U . . .
C13 C 0.2815(8) 0.3612(6) 0.4255(5) 0.070(3) Uani 1 1 d . . . . .
H13 H 0.3187 0.3408 0.3948 0.084 Uiso 1 1 calc R U . . .
C14 C 0.2648(7) 0.4427(5) 0.4292(4) 0.059(2) Uani 1 1 d . . . . .
H14 H 0.2934 0.4771 0.4024 0.071 Uiso 1 1 calc R U . . .
C15 C 0.1807(7) 0.6288(5) 0.4047(3) 0.051(2) Uani 1 1 d . . . . .
C16 C 0.1457(8) 0.5916(6) 0.3563(4) 0.063(2) Uani 1 1 d . . . . .
H16 H 0.1143 0.5423 0.3590 0.076 Uiso 1 1 calc R U . . .
C17 C 0.1574(9) 0.6282(7) 0.3027(4) 0.078(3) Uani 1 1 d . . . . .
H17 H 0.1339 0.6033 0.2695 0.093 Uiso 1 1 calc R U . . .
C18 C 0.2022(10) 0.6987(8) 0.2992(4) 0.082(3) Uani 1 1 d . . . . .
H18 H 0.2119 0.7220 0.2633 0.098 Uiso 1 1 calc R U . . .
C19 C 0.2329(9) 0.7361(8) 0.3456(4) 0.080(3) Uani 1 1 d . . . . .
H19 H 0.2608 0.7866 0.3423 0.096 Uiso 1 1 calc R U . . .
C20 C 0.2245(8) 0.7021(6) 0.3986(4) 0.061(2) Uani 1 1 d . . . . .
H20 H 0.2487 0.7287 0.4309 0.073 Uiso 1 1 calc R U . . .
C21 C 0.0379(6) 0.5912(4) 0.5094(4) 0.0482(19) Uani 1 1 d . . . . .
C22 C -0.0469(6) 0.5988(5) 0.4755(5) 0.061(2) Uani 1 1 d . . . . .
H22 H -0.0410 0.5993 0.4356 0.073 Uiso 1 1 calc R U . . .
C23 C -0.1408(8) 0.6058(5) 0.5011(5) 0.071(3) Uani 1 1 d . . . . .
H23 H -0.1985 0.6096 0.4781 0.085 Uiso 1 1 calc R U . . .
C24 C -0.1509(8) 0.6072(6) 0.5579(6) 0.072(3) Uani 1 1 d . . . . .
H24 H -0.2147 0.6144 0.5744 0.087 Uiso 1 1 calc R U . . .
C25 C -0.0693(9) 0.5984(5) 0.5912(5) 0.078(3) Uani 1 1 d . . . . .
H25 H -0.0765 0.5966 0.6310 0.094 Uiso 1 1 calc R U . . .
C26 C 0.0259(8) 0.5919(5) 0.5668(5) 0.064(2) Uani 1 1 d . . . . .
H26 H 0.0827 0.5880 0.5905 0.077 Uiso 1 1 calc R U . . .
C27 C 0.4339(6) 0.3927(4) 0.5554(3) 0.0414(17) Uani 1 1 d . . . . .
C28 C 0.4991(6) 0.3651(4) 0.5195(3) 0.0425(16) Uani 1 1 d . . . . .
H28 H 0.5044 0.3101 0.5171 0.051 Uiso 1 1 calc R U . . .
C29 C 0.3146(6) 0.3697(5) 0.6290(3) 0.0458(18) Uani 1 1 d . . . . .
C30 C 0.3194(8) 0.2380(5) 0.6421(4) 0.063(2) Uani 1 1 d . . . . .
H30A H 0.2700 0.2082 0.6199 0.076 Uiso 1 1 calc R U . . .
H30B H 0.3406 0.2062 0.6747 0.076 Uiso 1 1 calc R U . . .
C31 C 0.4096(7) 0.2602(4) 0.6052(3) 0.0489(19) Uani 1 1 d . . . . .
H31 H 0.4080 0.2298 0.5693 0.059 Uiso 1 1 calc R U . . .
C32 C 0.5126(8) 0.2510(6) 0.6335(4) 0.060(2) Uani 1 1 d . . . . .
H32 H 0.5635 0.2694 0.6058 0.073 Uiso 1 1 calc R U . . .
C33 C 0.5214(10) 0.3016(9) 0.6848(5) 0.096(4) Uani 1 1 d . . . . .
H33A H 0.5065 0.3556 0.6746 0.144 Uiso 1 1 calc R U . . .
H33B H 0.4741 0.2840 0.7135 0.144 Uiso 1 1 calc R U . . .
H33C H 0.5893 0.2984 0.6998 0.144 Uiso 1 1 calc R U . . .
C34 C 0.5343(10) 0.1666(7) 0.6454(5) 0.099(4) Uani 1 1 d . . . . .
H34A H 0.5274 0.1365 0.6105 0.148 Uiso 1 1 calc R U . . .
H34B H 0.6023 0.1613 0.6598 0.148 Uiso 1 1 calc R U . . .
H34C H 0.4871 0.1470 0.6736 0.148 Uiso 1 1 calc R U . . .
C35 C 0.5516(6) 0.5347(4) 0.4681(4) 0.0481(18) Uani 1 1 d . . . . .
C36 C 0.5829(7) 0.5843(5) 0.5108(4) 0.062(2) Uani 1 1 d . . . . .
H36 H 0.6192 0.5636 0.5417 0.075 Uiso 1 1 calc R U . . .
C37 C 0.5627(8) 0.6618(6) 0.5094(5) 0.079(3) Uani 1 1 d . . . . .
H37 H 0.5854 0.6947 0.5389 0.094 Uiso 1 1 calc R U . . .
C38 C 0.5087(9) 0.6929(5) 0.4644(7) 0.094(4) Uani 1 1 d . . . . .
H38 H 0.4937 0.7468 0.4635 0.112 Uiso 1 1 calc R U . . .
C39 C 0.4770(8) 0.6449(6) 0.4213(6) 0.081(3) Uani 1 1 d . . . . .
H39 H 0.4403 0.6657 0.3905 0.097 Uiso 1 1 calc R U . . .
C40 C 0.4992(7) 0.5653(5) 0.4233(5) 0.066(3) Uani 1 1 d . . . . .
H40 H 0.4781 0.5323 0.3935 0.079 Uiso 1 1 calc R U . . .
C41 C 0.5831(6) 0.3807(5) 0.3953(3) 0.0496(19) Uani 1 1 d . . . . .
C42 C 0.6239(7) 0.4174(7) 0.3497(4) 0.067(3) Uani 1 1 d . . . . .
H42 H 0.6550 0.4665 0.3545 0.080 Uiso 1 1 calc R U . . .
C43 C 0.6206(11) 0.3840(9) 0.2965(5) 0.093(4) Uani 1 1 d . . . . .
H43 H 0.6486 0.4108 0.2653 0.112 Uiso 1 1 calc R U . . .
C44 C 0.5788(10) 0.3150(10) 0.2890(5) 0.092(4) Uani 1 1 d . . . . .
H44 H 0.5780 0.2926 0.2524 0.110 Uiso 1 1 calc R U . . .
C45 C 0.5376(10) 0.2761(8) 0.3321(5) 0.082(3) Uani 1 1 d . . . . .
H45 H 0.5076 0.2269 0.3258 0.099 Uiso 1 1 calc R U . . .
C46 C 0.5390(8) 0.3075(6) 0.3854(4) 0.061(2) Uani 1 1 d . . . . .
H46 H 0.5099 0.2797 0.4158 0.073 Uiso 1 1 calc R U . . .
C47 C 0.7169(7) 0.4113(4) 0.5054(4) 0.0496(19) Uani 1 1 d . . . . .
C48 C 0.8046(6) 0.4108(5) 0.4737(4) 0.055(2) Uani 1 1 d . . . . .
H48 H 0.8020 0.4169 0.4340 0.066 Uiso 1 1 calc R U . . .
C49 C 0.8966(7) 0.4014(5) 0.5011(5) 0.065(3) Uani 1 1 d . . . . .
H49 H 0.9564 0.4024 0.4797 0.078 Uiso 1 1 calc R U . . .
C50 C 0.9012(8) 0.3909(5) 0.5579(5) 0.068(3) Uani 1 1 d . . . . .
H50 H 0.9638 0.3844 0.5761 0.082 Uiso 1 1 calc R U . . .
C51 C 0.8149(8) 0.3897(5) 0.5887(4) 0.065(3) Uani 1 1 d . . . . .
H51 H 0.8175 0.3810 0.6282 0.078 Uiso 1 1 calc R U . . .
C52 C 0.7248(7) 0.4012(5) 0.5628(4) 0.058(2) Uani 1 1 d . . . . .
H52 H 0.6661 0.4021 0.5851 0.069 Uiso 1 1 calc R U . . .
C53 C 0.3897(15) 1.0318(13) 0.7625(6) 0.169(10) Uani 1 1 d D . . . .
H53A H 0.3873 1.0890 0.7581 0.203 Uiso 1 1 calc R U . . .
H53B H 0.4525 1.0188 0.7822 0.203 Uiso 1 1 calc R U . . .
C54A C 0.1117(12) 0.4447(13) 0.7338(7) 0.176(10) Uani 0.4 1 d D . P A 1
H54A H 0.1454 0.3977 0.7484 0.211 Uiso 0.4 1 calc R U P A 1
H54B H 0.1380 0.4557 0.6957 0.211 Uiso 0.4 1 calc R U P A 1
C54B C 0.1117(12) 0.4447(13) 0.7338(7) 0.176(10) Uani 0.4 1 d D . P B 2
H54C H 0.1733 0.4306 0.7133 0.211 Uiso 0.4 1 calc R U P B 2
H54D H 0.0917 0.3995 0.7570 0.211 Uiso 0.4 1 calc R U P B 2
C54C C 0.1117(12) 0.4447(13) 0.7338(7) 0.176(10) Uani 0.2 1 d D . P C 3
H54E H 0.1728 0.4165 0.7226 0.211 Uiso 0.2 1 calc R U P C 3
H54F H 0.0736 0.4602 0.6999 0.211 Uiso 0.2 1 calc R U P C 3

loop_
_atom_site_aniso_label
_atom_site_aniso_U_11
_atom_site_aniso_U_22
_atom_site_aniso_U_33
_atom_site_aniso_U_23
_atom_site_aniso_U_13
_atom_site_aniso_U_12
Ge1 0.0313(5) 0.0378(4) 0.0596(5) -0.0043(4) -0.0052(4) 0.0017(4)
Ge2 0.0308(5) 0.0349(4) 0.0653(5) 0.0030(4) 0.0038(4) 0.0018(4)
Zn1 0.0387(6) 0.0380(5) 0.0681(7) -0.0026(5) -0.0031(5) 0.0048(5)
Cl1 0.172(6) 0.150(5) 0.216(6) -0.044(4) 0.015(4) -0.054(5)
Cl2 0.130(4) 0.250(7) 0.191(5) 0.124(5) -0.006(4) -0.005(5)
Cl3A 0.167(6) 0.193(6) 0.229(7) -0.008(6) 0.017(5) -0.005(5)
Cl4A 0.079(6) 0.110(7) 0.181(10) -0.066(8) 0.011(7) 0.007(6)
Cl3B 0.167(6) 0.193(6) 0.229(7) -0.008(6) 0.017(5) -0.005(5)
Cl4B 0.132(11) 0.181(13) 0.145(9) -0.042(9) -0.063(8) 0.063(10)
Cl3C 0.167(6) 0.193(6) 0.229(7) -0.008(6) 0.017(5) -0.005(5)
Cl4C 0.18(3) 0.143(19) 0.140(17) 0.012(14) 0.099(19) 0.049(18)
O1 0.065(5) 0.061(4) 0.084(4) -0.005(3) -0.034(4) 0.004(3)
O2 0.072(5) 0.064(4) 0.084(4) -0.015(3) -0.035(4) -0.005(4)
O3 0.050(4) 0.059(4) 0.069(3) -0.002(3) 0.012(3) 0.005(3)
O4 0.050(4) 0.060(3) 0.067(4) 0.009(3) 0.020(3) 0.001(3)
N1 0.037(4) 0.049(4) 0.058(4) -0.009(3) -0.009(3) -0.005(3)
N2 0.033(4) 0.041(3) 0.055(3) 0.002(3) 0.002(3) -0.001(3)
C1 0.034(4) 0.039(3) 0.056(4) -0.009(3) 0.001(4) -0.008(3)
C2 0.038(4) 0.032(3) 0.061(4) 0.001(3) -0.001(4) 0.005(3)
C3 0.053(6) 0.055(5) 0.064(5) -0.002(4) -0.008(5) -0.008(4)
C4 0.080(8) 0.058(5) 0.093(7) -0.010(5) -0.022(6) -0.025(6)
C5 0.057(6) 0.050(4) 0.067(5) -0.012(4) -0.010(5) -0.003(4)
C6 0.063(7) 0.083(7) 0.095(8) -0.041(6) -0.002(6) 0.008(6)
C7 0.079(10) 0.165(16) 0.113(11) -0.031(11) 0.030(9) -0.005(11)
C8 0.112(13) 0.125(12) 0.180(16) -0.098(13) -0.009(12) 0.027(11)
C9 0.027(4) 0.037(3) 0.067(4) -0.010(3) -0.011(4) -0.002(3)
C10 0.033(4) 0.050(4) 0.078(5) -0.005(4) -0.010(4) -0.006(4)
C11 0.043(5) 0.047(4) 0.098(7) 0.000(5) -0.016(5) -0.011(4)
C12 0.048(6) 0.043(4) 0.126(9) -0.009(6) -0.026(6) 0.001(4)
C13 0.045(6) 0.066(6) 0.100(7) -0.034(6) -0.014(6) 0.011(5)
C14 0.035(5) 0.059(5) 0.084(6) -0.010(4) -0.008(5) 0.013(4)
C15 0.042(5) 0.052(4) 0.061(4) -0.001(4) -0.004(4) 0.017(4)
C16 0.051(6) 0.071(6) 0.067(5) -0.016(5) -0.018(4) 0.016(5)
C17 0.074(8) 0.098(8) 0.062(5) -0.018(5) -0.014(6) 0.030(7)
C18 0.080(9) 0.104(9) 0.061(6) 0.012(6) 0.007(6) 0.020(7)
C19 0.072(8) 0.103(9) 0.064(6) 0.013(6) 0.009(6) 0.001(7)
C20 0.054(6) 0.063(5) 0.066(5) 0.007(4) -0.003(5) -0.006(5)
C21 0.028(4) 0.034(4) 0.082(5) -0.002(3) -0.004(4) 0.005(3)
C22 0.035(5) 0.047(4) 0.100(7) -0.003(5) 0.003(5) -0.001(3)
C23 0.039(6) 0.050(5) 0.124(9) 0.000(5) -0.002(6) 0.004(4)
C24 0.040(6) 0.056(5) 0.121(9) -0.004(6) 0.015(6) 0.001(4)
C25 0.070(8) 0.050(5) 0.114(8) -0.006(5) 0.042(7) 0.001(5)
C26 0.051(6) 0.048(5) 0.092(6) -0.009(5) 0.003(5) -0.008(4)
C27 0.031(4) 0.037(3) 0.055(4) 0.002(3) -0.007(4) -0.006(3)
C28 0.036(4) 0.034(3) 0.057(4) -0.005(3) 0.002(4) 0.004(3)
C29 0.031(4) 0.056(5) 0.050(4) 0.001(3) 0.007(4) -0.001(4)
C30 0.061(6) 0.053(5) 0.076(6) 0.009(4) 0.006(5) -0.006(5)
C31 0.050(5) 0.041(4) 0.056(4) 0.006(3) 0.005(4) 0.004(4)
C32 0.050(6) 0.073(6) 0.058(5) 0.011(4) 0.003(4) 0.021(5)
C33 0.067(8) 0.148(13) 0.074(7) -0.012(7) -0.023(6) 0.022(8)
C34 0.080(9) 0.097(9) 0.120(9) 0.053(8) 0.018(8) 0.036(8)
C35 0.029(4) 0.039(4) 0.076(5) 0.007(4) 0.004(4) -0.003(3)
C36 0.043(5) 0.048(4) 0.096(6) 0.001(5) 0.006(5) -0.002(4)
C37 0.052(6) 0.051(5) 0.133(9) -0.013(6) 0.015(7) -0.008(5)
C38 0.059(7) 0.040(5) 0.183(14) 0.009(7) 0.042(9) 0.004(5)
C39 0.052(6) 0.052(6) 0.138(10) 0.030(6) -0.005(7) 0.012(5)
C40 0.040(5) 0.045(4) 0.113(7) 0.015(5) 0.003(5) 0.001(4)
C41 0.033(4) 0.055(4) 0.061(4) 0.006(4) 0.006(4) 0.018(4)
C42 0.056(6) 0.077(6) 0.067(5) 0.024(5) 0.007(5) 0.006(5)
C43 0.084(10) 0.126(11) 0.070(7) 0.033(7) 0.018(6) 0.019(8)
C44 0.075(9) 0.137(12) 0.065(6) -0.007(7) -0.010(6) 0.021(9)
C45 0.073(8) 0.098(8) 0.075(7) -0.020(6) 0.001(6) 0.011(7)
C46 0.051(6) 0.062(5) 0.071(5) -0.010(4) 0.001(5) 0.007(4)
C47 0.039(5) 0.032(3) 0.078(5) -0.004(3) 0.003(4) -0.001(3)
C48 0.036(4) 0.052(4) 0.078(5) -0.006(4) -0.003(4) 0.001(4)
C49 0.034(5) 0.053(5) 0.107(7) -0.014(5) -0.001(5) 0.004(4)
C50 0.045(6) 0.051(5) 0.109(8) -0.008(5) -0.026(6) -0.002(4)
C51 0.054(6) 0.057(5) 0.083(6) -0.003(4) -0.013(5) 0.005(5)
C52 0.040(5) 0.049(5) 0.084(6) -0.001(4) 0.001(5) -0.001(4)
C53 0.174(19) 0.22(2) 0.114(11) 0.051(13) -0.033(12) -0.117(17)
C54A 0.144(18) 0.25(3) 0.139(15) -0.070(17) 0.018(14) -0.002(18)
C54B 0.144(18) 0.25(3) 0.139(15) -0.070(17) 0.018(14) -0.002(18)
C54C 0.144(18) 0.25(3) 0.139(15) -0.070(17) 0.018(14) -0.002(18)

loop_
_atom_type_symbol
_atom_type_description
_atom_type_scat_dispersion_real
_atom_type_scat_dispersion_imag
_atom_type_scat_source
C C 0.0181 0.0091 'International Tables Vol C Tables 4.2.6.8 and 6.1.1.4'
H H 0.0000 0.0000 'International Tables Vol C Tables 4.2.6.8 and 6.1.1.4'
N N 0.0311 0.0180 'International Tables Vol C Tables 4.2.6.8 and 6.1.1.4'
O O 0.0492 0.0322 'International Tables Vol C Tables 4.2.6.8 and 6.1.1.4'
Cl Cl 0.3639 0.7018 'International Tables Vol C Tables 4.2.6.8 and 6.1.1.4'
Zn Zn -1.5491 0.6778 'International Tables Vol C Tables 4.2.6.8 and 6.1.1.4'
Ge Ge -1.0885 0.8855 'International Tables Vol C Tables 4.2.6.8 and 6.1.1.4'

loop_
_geom_angle_atom_site_label_1
_geom_angle_atom_site_label_2
_geom_angle_atom_site_label_3
_geom_angle
C2 Ge1 C15 109.0(4)
C2 Ge1 C9 114.2(3)
C15 Ge1 C9 109.6(3)
C2 Ge1 C21 104.7(3)
C15 Ge1 C21 110.5(4)
C9 Ge1 C21 108.7(3)
C28 Ge2 C41 110.0(3)
C28 Ge2 C35 113.8(3)
C41 Ge2 C35 109.5(3)
C28 Ge2 C47 103.8(3)
C41 Ge2 C47 110.3(3)
C35 Ge2 C47 109.3(3)
C1 Zn1 C27 165.6(3)
C1 Zn1 O3 107.7(3)
C27 Zn1 O3 82.6(3)
C1 Zn1 O1 82.1(3)
C27 Zn1 O1 108.3(3)
O3 Zn1 O1 91.3(3)
C3 O1 Zn1 102.6(6)
C3 O2 C4 108.5(7)
C29 O3 Zn1 102.8(5)
C29 O4 C30 109.4(6)
C3 N1 C1 119.5(7)
C3 N1 C5 112.4(7)
C1 N1 C5 127.8(7)
C29 N2 C27 119.6(7)
C29 N2 C31 112.0(6)
C27 N2 C31 128.1(7)
C2 C1 N1 119.4(7)
C2 C1 Zn1 132.8(6)
N1 C1 Zn1 107.8(5)
C1 C2 Ge1 124.9(5)
O1 C3 N1 128.0(9)
O1 C3 O2 121.6(9)
N1 C3 O2 110.4(8)
O2 C4 C5 105.5(7)
N1 C5 C6 113.3(8)
N1 C5 C4 99.1(7)
C6 C5 C4 115.7(9)
C7 C6 C5 112.0(11)
C7 C6 C8 113.2(12)
C5 C6 C8 108.6(11)
C14 C9 C10 118.7(8)
C14 C9 Ge1 121.2(7)
C10 C9 Ge1 120.0(6)
C11 C10 C9 121.2(9)
C12 C11 C10 120.4(9)
C13 C12 C11 120.2(9)
C12 C13 C14 120.8(10)
C9 C14 C13 118.6(10)
C16 C15 C20 118.1(9)
C16 C15 Ge1 122.1(7)
C20 C15 Ge1 119.8(7)
C15 C16 C17 119.5(10)
C18 C17 C16 119.9(10)
C19 C18 C17 121.0(11)
C18 C19 C20 121.0(12)
C19 C20 C15 120.4(10)
C26 C21 C22 118.3(9)
C26 C21 Ge1 118.6(7)
C22 C21 Ge1 123.0(7)
C21 C22 C23 119.3(10)
C24 C23 C22 121.4(11)
C23 C24 C25 119.7(11)
C24 C25 C26 120.2(11)
C21 C26 C25 121.1(11)
C28 C27 N2 119.6(7)
C28 C27 Zn1 133.6(6)
N2 C27 Zn1 106.8(5)
C27 C28 Ge2 126.6(6)
O3 C29 O4 122.1(7)
O3 C29 N2 128.1(8)
O4 C29 N2 109.8(7)
O4 C30 C31 105.5(7)
N2 C31 C30 100.0(7)
N2 C31 C32 111.8(7)
C30 C31 C32 115.6(7)
C33 C32 C34 113.1(10)
C33 C32 C31 111.3(8)
C34 C32 C31 110.6(10)
C40 C35 C36 118.7(8)
C40 C35 Ge2 121.2(7)
C36 C35 Ge2 120.1(6)
C37 C36 C35 121.7(10)
C36 C37 C38 119.8(11)
C39 C38 C37 119.8(9)
C38 C39 C40 119.5(11)
C35 C40 C39 120.5(11)
C42 C41 C46 116.6(9)
C42 C41 Ge2 123.4(8)
C46 C41 Ge2 120.0(7)
C41 C42 C43 121.1(11)
C44 C43 C42 120.5(11)
C43 C44 C45 121.2(12)
C44 C45 C46 120.0(13)
C45 C46 C41 120.7(10)
C52 C47 C48 117.8(9)
C52 C47 Ge2 119.4(7)
C48 C47 Ge2 122.8(7)
C47 C48 C49 119.6(9)
C50 C49 C48 120.9(10)
C49 C50 C51 119.4(10)
C50 C51 C52 120.3(10)
C51 C52 C47 122.0(10)
Cl1 C53 Cl2 115.0(10)
Cl3A C54A Cl4A 110.4(11)
Cl4B C54B Cl3B 113.0(14)
Cl3C C54C Cl4C 96.5(12)

loop_
_geom_bond_atom_site_label_1
_geom_bond_atom_site_label_2
_geom_bond_distance
Ge1 C2 1.907(8)
Ge1 C15 1.939(8)
Ge1 C9 1.954(7)
Ge1 C21 1.962(8)
Ge2 C28 1.913(8)
Ge2 C41 1.952(8)
Ge2 C35 1.955(7)
Ge2 C47 1.963(9)
Zn1 C1 1.989(8)
Zn1 C27 2.008(8)
Zn1 O3 2.249(6)
Zn1 O1 2.257(6)
Cl1 C53 1.679(16)
Cl2 C53 1.731(16)
Cl3A C54A 1.707(17)
Cl4A C54A 1.744(17)
Cl3B C54B 1.707(17)
Cl4B C54B 1.671(18)
Cl3C C54C 1.707(17)
Cl4C C54C 1.72(2)
O1 C3 1.210(11)
O2 C3 1.367(10)
O2 C4 1.448(12)
O3 C29 1.195(11)
O4 C29 1.356(10)
O4 C30 1.446(11)
N1 C3 1.334(12)
N1 C1 1.424(10)
N1 C5 1.475(11)
N2 C29 1.363(10)
N2 C27 1.416(10)
N2 C31 1.465(9)
C1 C2 1.333(11)
C4 C5 1.542(13)
C5 C6 1.517(15)
C6 C7 1.501(19)
C6 C8 1.533(17)
C9 C14 1.392(12)
C9 C10 1.399(12)
C10 C11 1.373(12)
C11 C12 1.365(15)
C12 C13 1.362(15)
C13 C14 1.422(13)
C15 C16 1.397(12)
C15 C20 1.398(13)
C16 C17 1.427(14)
C17 C18 1.356(17)
C18 C19 1.341(17)
C19 C20 1.392(13)
C21 C26 1.371(14)
C21 C22 1.400(13)
C22 C23 1.405(14)
C23 C24 1.356(15)
C24 C25 1.359(17)
C25 C26 1.407(14)
C27 C28 1.312(11)
C30 C31 1.542(13)
C31 C32 1.545(13)
C32 C33 1.501(14)
C32 C34 1.509(14)
C35 C40 1.380(13)
C35 C36 1.389(12)
C36 C37 1.362(13)
C37 C38 1.397(18)
C38 C39 1.382(17)
C39 C40 1.403(13)
C41 C42 1.366(12)
C41 C46 1.412(13)
C42 C43 1.386(16)
C43 C44 1.327(19)
C44 C45 1.342(18)
C45 C46 1.375(14)
C47 C52 1.377(13)
C47 C48 1.396(12)
C48 C49 1.406(13)
C49 C50 1.361(14)
C50 C51 1.370(16)
C51 C52 1.372(14)
